data_1570908
loop_
_publ_author_name
'Bortolamiol, Enrica'
'Botter, Eleonora'
'Cavarzerani, Enrico'
'Mauceri, Matteo'
'Demitri, Nicola'
'Rizzolio, Flavio'
'Visentin, Fabiano'
'Scattolin, Thomas'

_publ_section_title
;
 Rational Design of Palladium(II) Indenyl and Allyl Complexes Bearing
 Phosphine and Isocyanide Ancillary Ligands with Promising Antitumor
 Activity.
;
_journal_issue 2
_journal_name_full 'Molecules (Basel, Switzerland)'
_journal_page_first 345
_journal_paper_doi 10.3390/molecules29020345
_journal_volume 29
_journal_year 2024
_chemical_formula_moiety 'C35 H37 N O3 P Pd, Cl O4'
_chemical_formula_sum 'C35 H37 Cl N O7 P Pd'
_chemical_formula_weight 756.47
_space_group_crystal_system orthorhombic
_space_group_IT_number 29
_space_group_name_Hall 'P 2c -2ac'
_space_group_name_H-M_alt 'P c a 21'
_atom_sites_solution_hydrogens geom
_atom_sites_solution_primary direct
_atom_sites_solution_secondary difmap
_audit_creation_method SHELXL-2018/3
_cell_angle_alpha 90
_cell_angle_beta 90
_cell_angle_gamma 90
_cell_formula_units_Z 4
_cell_length_a 19.544(4)
_cell_length_b 9.842(2)
_cell_length_c 17.561(4)
_cell_measurement_reflns_used 3972
_cell_measurement_temperature 100(2)
_cell_measurement_theta_max 31.097
_cell_measurement_theta_min 1.809
_cell_volume 3377.9(12)
_computing_cell_refinement 'XDS (Kabsch, 2010)'
_computing_data_collection 'Elettra XRD2 Data Collection SW'
_computing_data_reduction 'XDS (Kabsch, 2010)'
_computing_molecular_graphics 'Ortep3 for Windows - Coot'
_computing_publication_material 'enCIFer - publCIF'
_computing_structure_refinement 'SHELXL-2018/3 (Sheldrick, 2015)'
_computing_structure_solution 'SHELXT (Sheldrick, 2015)'
_diffrn_ambient_temperature 100(2)
_diffrn_measured_fraction_theta_full 0.998
_diffrn_measured_fraction_theta_max 0.932
_diffrn_measurement_device_type
;
'Arinax MD2s Goniometer, Pilatus 6M detector'
;
_diffrn_measurement_method 'Rotating crystal'
_diffrn_radiation_type Synchrotron
_diffrn_radiation_wavelength 0.620
_diffrn_reflns_av_R_equivalents 0.0535
_diffrn_reflns_av_unetI/netI 0.0388
_diffrn_reflns_Laue_measured_fraction_full 0.998
_diffrn_reflns_Laue_measured_fraction_max 0.932
_diffrn_reflns_limit_h_max 30
_diffrn_reflns_limit_h_min -30
_diffrn_reflns_limit_k_max 16
_diffrn_reflns_limit_k_min -16
_diffrn_reflns_limit_l_max 29
_diffrn_reflns_limit_l_min -29
_diffrn_reflns_number 77478
_diffrn_reflns_point_group_measured_fraction_full 0.998
_diffrn_reflns_point_group_measured_fraction_max 0.922
_diffrn_reflns_theta_full 21.839
_diffrn_reflns_theta_max 31.093
_diffrn_reflns_theta_min 1.805
_diffrn_source 'Elettra Synchrotron - XRD2 BL'
_diffrn_standards_decay_% 0
_diffrn_standards_interval_count 0
_diffrn_standards_number 0
_exptl_absorpt_coefficient_mu 0.497
_exptl_absorpt_correction_type none
_exptl_crystal_colour Orange
_exptl_crystal_density_diffrn 1.488
_exptl_crystal_description 'Thin rods'
_exptl_crystal_F_000 1552
_exptl_crystal_size_max 0.100
_exptl_crystal_size_mid 0.050
_exptl_crystal_size_min 0.020
_refine_diff_density_max 0.758
_refine_diff_density_min -1.473
_refine_diff_density_rms 0.100
_refine_ls_abs_structure_details
;
 Flack x determined using 5671 quotients [(I+)-(I-)]/[(I+)+(I-)]
 (Parsons, Flack and Wagner, Acta Cryst. B69 (2013) 249-259).
;
_refine_ls_abs_structure_Flack 0.052(10)
_refine_ls_extinction_method none
_refine_ls_goodness_of_fit_ref 1.083
_refine_ls_hydrogen_treatment constr
_refine_ls_matrix_type full
_refine_ls_number_parameters 467
_refine_ls_number_reflns 15086
_refine_ls_number_restraints 11
_refine_ls_restrained_S_all 1.083
_refine_ls_R_factor_all 0.0422
_refine_ls_R_factor_gt 0.0332
_refine_ls_shift/su_max 0.006
_refine_ls_shift/su_mean 0.000
_refine_ls_structure_factor_coef Fsqd
_refine_ls_weighting_details 'w=1/[\s^2^(Fo^2^)+(0.0434P)^2^+0.6865P] where P=(Fo^2^+2Fc^2^)/3'
_refine_ls_weighting_scheme calc
_refine_ls_wR_factor_gt 0.0822
_refine_ls_wR_factor_ref 0.0861
_reflns_Friedel_coverage 0.928
_reflns_Friedel_fraction_full 0.998
_reflns_Friedel_fraction_max 0.912
_reflns_number_gt 13238
_reflns_number_total 15086
_reflns_threshold_expression 'I > 2\s(I)'
_cod_data_source_file iEB44.cif
_cod_data_source_block iEB44
_cod_database_code 1570908
_shelx_shelxl_version_number 2018/3
_shelx_space_group_comment
;
The symmetry employed for this shelxl refinement is uniquely defined
by the following loop, which should always be used as a source of
symmetry information in preference to the above space-group names.
They are only intended as comments.
;
_shelx_estimated_absorpt_t_min 0.952
_shelx_estimated_absorpt_t_max 0.990

loop_
_space_group_symop_operation_xyz
'x, y, z'
'-x, -y, z+1/2'
'x+1/2, -y, z'
'-x+1/2, y, z+1/2'

loop_
_atom_site_label
_atom_site_type_symbol
_atom_site_fract_x
_atom_site_fract_y
_atom_site_fract_z
_atom_site_U_iso_or_equiv
_atom_site_adp_type
_atom_site_occupancy
_atom_site_site_symmetry_order
_atom_site_calc_flag
_atom_site_refinement_flags_posn
_atom_site_refinement_flags_adp
_atom_site_refinement_flags_occupancy
_atom_site_disorder_assembly
_atom_site_disorder_group
ClA_5 Cl 0.90456(19) 0.8175(6) 0.3643(2) 0.0278(5) Uani 0.526(7) 1 d D . P A 1
O1A_5 O 0.9751(3) 0.8538(9) 0.3703(4) 0.064(2) Uani 0.526(7) 1 d D . P A 1
O2A_5 O 0.8967(5) 0.6741(7) 0.3509(4) 0.068(2) Uani 0.526(7) 1 d D . P A 1
O3A_5 O 0.8757(5) 0.8981(12) 0.3025(6) 0.055(3) Uani 0.526(7) 1 d D . P A 1
O4A_5 O 0.8712(4) 0.8506(10) 0.4339(5) 0.0487(18) Uani 0.526(7) 1 d D . P A 1
ClB_5 Cl 0.8906(2) 0.8245(6) 0.3517(3) 0.0294(7) Uani 0.474(7) 1 d D . P A 2
O1B_5 O 0.9461(4) 0.7368(10) 0.3365(4) 0.068(3) Uani 0.474(7) 1 d D . P A 2
O2B_5 O 0.8946(5) 0.8812(12) 0.4271(5) 0.062(3) Uani 0.474(7) 1 d D . P A 2
O3B_5 O 0.8877(6) 0.9303(13) 0.2948(8) 0.053(3) Uani 0.474(7) 1 d D . P A 2
O4B_5 O 0.8276(3) 0.7528(8) 0.3473(4) 0.052(2) Uani 0.474(7) 1 d D . P A 2
Pd_1 Pd 1.00322(2) 1.28309(2) 0.41507(2) 0.01563(4) Uani 1 1 d . . . . .
OA_4 O 0.82512(9) 1.0005(2) 0.72964(12) 0.0232(4) Uani 1 1 d . . . . .
OB_4 O 1.23696(10) 0.77397(19) 0.4164(2) 0.0335(4) Uani 1 1 d . . . . .
OC_4 O 1.17962(15) 1.6382(3) 0.71117(16) 0.0422(7) Uani 1 1 d . . . . .
CA_4 C 0.77196(13) 0.9172(3) 0.69994(18) 0.0256(5) Uani 1 1 d . . . . .
HA1_4 H 0.748275 0.965768 0.658954 0.038 Uiso 1 1 calc R U . . .
HA2_4 H 0.739345 0.895597 0.740558 0.038 Uiso 1 1 calc R U . . .
HA3_4 H 0.791622 0.832946 0.679838 0.038 Uiso 1 1 calc R U . . .
CB_4 C 1.30477(16) 0.8075(4) 0.3947(2) 0.0380(8) Uani 1 1 d . . . . .
HB1_4 H 1.304049 0.887587 0.361556 0.057 Uiso 1 1 calc R U . . .
HB2_4 H 1.325228 0.730861 0.367380 0.057 Uiso 1 1 calc R U . . .
HB3_4 H 1.331893 0.827395 0.440337 0.057 Uiso 1 1 calc R U . . .
CC_4 C 1.1761(3) 1.7770(4) 0.6866(3) 0.0602(15) Uani 1 1 d . . . . .
HC1_4 H 1.196822 1.785418 0.635979 0.090 Uiso 1 1 calc R U . . .
HC2_4 H 1.200873 1.834762 0.722694 0.090 Uiso 1 1 calc R U . . .
HC3_4 H 1.128104 1.805709 0.684213 0.090 Uiso 1 1 calc R U . . .
C18_4 C 1.13082(12) 1.3056(3) 0.64451(15) 0.0193(4) Uani 1 1 d . . . . .
H18_4 H 1.136404 1.213952 0.660317 0.023 Uiso 1 1 calc R U . . .
C17_4 C 1.15957(14) 1.4089(3) 0.68716(16) 0.0251(5) Uani 1 1 d . . . . .
H17_4 H 1.184999 1.388447 0.731820 0.030 Uiso 1 1 calc R U . . .
C16_4 C 1.15090(15) 1.5437(3) 0.66395(17) 0.0272(6) Uani 1 1 d . . . . .
C15_4 C 1.11625(17) 1.5738(3) 0.5976(2) 0.0312(6) Uani 1 1 d . . . . .
H15_4 H 1.111980 1.665300 0.581122 0.037 Uiso 1 1 calc R U . . .
C14_4 C 1.08762(14) 1.4690(3) 0.55503(18) 0.0235(5) Uani 1 1 d . . . . .
H14_4 H 1.063696 1.489932 0.509417 0.028 Uiso 1 1 calc R U . . .
C13_4 C 1.09336(11) 1.3343(2) 0.57796(14) 0.0159(4) Uani 1 1 d . . . . .
P_4 P 1.04808(3) 1.20301(6) 0.52659(4) 0.01396(10) Uani 1 1 d . . . . .
C7_4 C 1.10893(11) 1.0682(2) 0.50844(14) 0.0167(4) Uani 1 1 d . . . . .
C8_4 C 1.08545(14) 0.9372(3) 0.49120(18) 0.0256(5) Uani 1 1 d . . . . .
H8_4 H 1.038999 0.914002 0.500400 0.031 Uiso 1 1 calc R U . . .
C9_4 C 1.12964(17) 0.8415(3) 0.4608(2) 0.0307(6) Uani 1 1 d . . . . .
H9_4 H 1.113307 0.753084 0.449065 0.037 Uiso 1 1 calc R U . . .
C10_4 C 1.19794(14) 0.8744(3) 0.44739(16) 0.0237(5) Uani 1 1 d . . . . .
C11_4 C 1.22246(13) 1.0035(3) 0.46472(16) 0.0225(5) Uani 1 1 d . . . . .
H11_4 H 1.269146 1.025792 0.456324 0.027 Uiso 1 1 calc R U . . .
C12_4 C 1.17736(12) 1.0999(3) 0.49466(16) 0.0196(4) Uani 1 1 d . . . . .
H12_4 H 1.193621 1.188669 0.505830 0.024 Uiso 1 1 calc R U . . .
C1_4 C 0.98274(11) 1.1383(2) 0.59044(14) 0.0153(4) Uani 1 1 d . . . . .
C2_4 C 0.92894(12) 1.0642(3) 0.55819(15) 0.0206(4) Uani 1 1 d . . . . .
H2_4 H 0.928719 1.047738 0.504886 0.025 Uiso 1 1 calc R U . . .
C3_4 C 0.87555(12) 1.0140(3) 0.60298(15) 0.0218(5) Uani 1 1 d . . . . .
H3_4 H 0.839681 0.962670 0.580505 0.026 Uiso 1 1 calc R U . . .
C4_4 C 0.87546(11) 1.0400(3) 0.68076(15) 0.0180(4) Uani 1 1 d . . . . .
C5_4 C 0.92929(12) 1.1130(2) 0.71358(15) 0.0184(4) Uani 1 1 d . . . . .
H5_4 H 0.929349 1.130075 0.766831 0.022 Uiso 1 1 calc R U . . .
C6_4 C 0.98255(12) 1.1607(3) 0.66883(14) 0.0172(4) Uani 1 1 d . . . . .
H6_4 H 1.019233 1.208986 0.691772 0.021 Uiso 1 1 calc R U . . .
C4_3 C 1.16880(14) 1.3437(3) 0.33810(16) 0.0270(5) Uani 1 1 d . . . . .
H4_3 H 1.201987 1.278465 0.353127 0.032 Uiso 1 1 calc R U . . .
C5_3 C 1.18591(16) 1.4787(4) 0.32973(19) 0.0317(6) Uani 1 1 d . . . . .
H5_3 H 1.231925 1.506130 0.337962 0.038 Uiso 1 1 calc R U . . .
C6_3 C 1.13715(17) 1.5763(4) 0.30941(19) 0.0341(6) Uani 1 1 d . . . . .
H6_3 H 1.150480 1.668788 0.304782 0.041 Uiso 1 1 calc R U . . .
C9_3 C 1.10094(13) 1.3056(3) 0.32375(15) 0.0223(5) Uani 1 1 d . . . . .
C3_3 C 1.06586(14) 1.1744(3) 0.33034(16) 0.0231(5) Uani 1 1 d . . . . .
H3_3 H 1.084385 1.093402 0.351302 0.028 Uiso 1 1 calc R U . . .
C8_3 C 1.05186(14) 1.4042(3) 0.30183(15) 0.0245(5) Uani 1 1 d . . . . .
C7_3 C 1.06953(16) 1.5400(3) 0.29590(18) 0.0313(6) Uani 1 1 d . . . . .
H7_3 H 1.036309 1.606590 0.282945 0.038 Uiso 1 1 calc R U . . .
C1_3 C 0.98617(14) 1.3313(4) 0.29232(16) 0.0257(5) Uani 1 1 d . . . . .
H1_3 H 0.942947 1.372229 0.283010 0.031 Uiso 1 1 calc R U . . .
C2_3 C 0.99866(14) 1.1907(4) 0.29945(19) 0.0289(6) Uani 1 1 d . . . . .
H2_3 H 0.967979 1.119745 0.286134 0.035 Uiso 1 1 calc R U . . .
N_2 N 0.89653(12) 1.4534(3) 0.50449(14) 0.0259(5) Uani 1 1 d . . . . .
C_2 C 0.93562(12) 1.3954(3) 0.46899(15) 0.0214(4) Uani 1 1 d . . . . .
C1_2 C 0.84960(17) 1.5125(4) 0.56025(19) 0.0370(8) Uani 1 1 d . . . . .
C2_2 C 0.8915(3) 1.6187(5) 0.6034(3) 0.0592(13) Uani 1 1 d . . . . .
H2A_2 H 0.932837 1.576162 0.624014 0.089 Uiso 1 1 calc R U . . .
H2B_2 H 0.864032 1.655833 0.645163 0.089 Uiso 1 1 calc R U . . .
H2C_2 H 0.904395 1.692126 0.568527 0.089 Uiso 1 1 calc R U . . .
C3_2 C 0.8265(2) 1.3957(5) 0.6113(2) 0.0508(12) Uani 1 1 d . . . . .
H3A_2 H 0.803737 1.326289 0.580297 0.076 Uiso 1 1 calc R U . . .
H3B_2 H 0.794443 1.430076 0.649682 0.076 Uiso 1 1 calc R U . . .
H3C_2 H 0.866338 1.355796 0.636665 0.076 Uiso 1 1 calc R U . . .
C4_2 C 0.7895(2) 1.5735(5) 0.5175(2) 0.0546(13) Uani 1 1 d . . . . .
H4A_2 H 0.806147 1.642876 0.482037 0.082 Uiso 1 1 calc R U . . .
H4B_2 H 0.757746 1.615049 0.553869 0.082 Uiso 1 1 calc R U . . .
H4C_2 H 0.765847 1.501885 0.489054 0.082 Uiso 1 1 calc R U . . .

loop_
_atom_site_aniso_label
_atom_site_aniso_U_11
_atom_site_aniso_U_22
_atom_site_aniso_U_33
_atom_site_aniso_U_23
_atom_site_aniso_U_13
_atom_site_aniso_U_12
ClA_5 0.0197(12) 0.0427(9) 0.0209(11) -0.0111(9) -0.0009(8) 0.0006(11)
O1A_5 0.023(2) 0.115(7) 0.055(4) 0.029(4) 0.000(2) -0.007(3)
O2A_5 0.104(7) 0.045(3) 0.054(4) -0.025(3) -0.011(4) 0.000(4)
O3A_5 0.051(5) 0.072(7) 0.042(4) -0.015(4) -0.029(4) 0.033(5)
O4A_5 0.042(4) 0.069(5) 0.035(3) -0.019(3) 0.018(3) -0.004(3)
ClB_5 0.0177(13) 0.0426(13) 0.0280(17) -0.0130(13) 0.0025(9) -0.0048(12)
O1B_5 0.057(5) 0.097(7) 0.051(4) 0.019(4) 0.024(4) 0.048(5)
O2B_5 0.058(5) 0.092(7) 0.036(5) -0.035(5) -0.009(4) -0.010(4)
O3B_5 0.050(5) 0.045(5) 0.063(6) -0.005(4) 0.011(4) -0.009(3)
O4B_5 0.039(3) 0.083(5) 0.035(3) -0.003(3) -0.001(2) -0.033(3)
Pd_1 0.01303(6) 0.02051(7) 0.01336(6) -0.00013(9) 0.00109(7) 0.00171(5)
OA_4 0.0154(7) 0.0305(9) 0.0237(9) 0.0065(8) 0.0031(6) -0.0055(6)
OB_4 0.0328(9) 0.0245(8) 0.0433(12) -0.0064(11) 0.0080(13) 0.0088(7)
OC_4 0.0526(15) 0.0399(13) 0.0342(13) -0.0179(11) 0.0095(11) -0.0292(12)
CA_4 0.0166(10) 0.0242(11) 0.0361(15) 0.0030(11) 0.0059(9) -0.0031(8)
CB_4 0.0250(13) 0.0414(16) 0.048(2) -0.0145(15) 0.0030(11) 0.0084(11)
CC_4 0.097(4) 0.0361(19) 0.047(2) -0.0141(18) 0.022(2) -0.039(2)
C18_4 0.0178(9) 0.0220(10) 0.0181(10) 0.0001(9) -0.0009(8) -0.0047(8)
C17_4 0.0221(11) 0.0351(14) 0.0181(11) -0.0015(11) 0.0016(8) -0.0112(10)
C16_4 0.0280(12) 0.0287(12) 0.0250(12) -0.0104(11) 0.0095(10) -0.0154(10)
C15_4 0.0361(15) 0.0194(11) 0.0380(16) -0.0013(12) 0.0031(12) -0.0068(10)
C14_4 0.0250(11) 0.0189(10) 0.0268(12) 0.0026(10) -0.0004(9) -0.0039(8)
C13_4 0.0142(8) 0.0173(9) 0.0162(9) -0.0007(8) 0.0021(7) -0.0026(7)
P_4 0.0124(2) 0.0153(2) 0.0141(2) 0.0000(2) 0.00071(19) -0.00099(17)
C7_4 0.0151(8) 0.0172(9) 0.0177(10) 0.0001(8) 0.0023(7) 0.0004(7)
C8_4 0.0256(11) 0.0185(10) 0.0328(14) -0.0024(10) 0.0094(10) -0.0020(9)
C9_4 0.0329(14) 0.0169(11) 0.0423(18) -0.0031(12) 0.0123(12) -0.0003(10)
C10_4 0.0236(11) 0.0218(11) 0.0256(12) -0.0014(10) 0.0011(9) 0.0069(9)
C11_4 0.0166(10) 0.0264(11) 0.0245(11) -0.0032(10) -0.0017(8) 0.0054(8)
C12_4 0.0147(9) 0.0197(10) 0.0244(11) -0.0037(9) -0.0022(8) 0.0007(7)
C1_4 0.0121(8) 0.0180(9) 0.0159(9) 0.0004(8) 0.0000(7) -0.0026(7)
C2_4 0.0189(10) 0.0280(11) 0.0150(10) -0.0001(9) -0.0008(8) -0.0070(8)
C3_4 0.0164(9) 0.0277(12) 0.0212(11) 0.0009(10) -0.0016(8) -0.0078(8)
C4_4 0.0145(9) 0.0198(9) 0.0198(10) 0.0040(9) 0.0014(7) -0.0020(7)
C5_4 0.0169(9) 0.0197(10) 0.0186(10) 0.0015(9) 0.0002(8) -0.0016(7)
C6_4 0.0153(8) 0.0205(10) 0.0159(9) 0.0015(8) -0.0005(7) -0.0028(7)
C4_3 0.0204(11) 0.0408(15) 0.0198(11) 0.0009(11) 0.0052(9) 0.0033(10)
C5_3 0.0250(12) 0.0431(17) 0.0270(13) 0.0017(13) 0.0030(10) -0.0064(11)
C6_3 0.0375(15) 0.0348(15) 0.0300(15) 0.0068(13) 0.0044(12) -0.0061(12)
C9_3 0.0229(11) 0.0296(12) 0.0145(10) -0.0019(10) 0.0032(8) 0.0033(9)
C3_3 0.0230(11) 0.0281(12) 0.0182(10) -0.0072(10) 0.0019(9) 0.0037(9)
C8_3 0.0246(11) 0.0350(14) 0.0141(9) 0.0042(10) 0.0011(8) 0.0016(10)
C7_3 0.0325(14) 0.0355(15) 0.0259(13) 0.0105(13) 0.0012(11) 0.0012(11)
C1_3 0.0222(10) 0.0385(15) 0.0163(10) 0.0026(11) -0.0031(9) 0.0007(10)
C2_3 0.0310(14) 0.0386(16) 0.0170(11) -0.0073(12) -0.0017(9) -0.0042(11)
N_2 0.0201(9) 0.0359(12) 0.0218(10) 0.0016(10) 0.0015(8) 0.0094(8)
C_2 0.0161(9) 0.0270(11) 0.0211(11) 0.0028(10) -0.0002(8) 0.0023(8)
C1_2 0.0362(15) 0.0505(19) 0.0242(13) 0.0026(14) 0.0074(11) 0.0282(14)
C2_2 0.076(3) 0.057(3) 0.045(2) -0.018(2) -0.002(2) 0.025(2)
C3_2 0.045(2) 0.075(3) 0.0321(17) 0.0226(19) 0.0172(15) 0.036(2)
C4_2 0.0391(17) 0.088(3) 0.0371(18) 0.028(2) 0.0169(14) 0.044(2)

loop_
_atom_type_symbol
_atom_type_description
_atom_type_scat_dispersion_real
_atom_type_scat_dispersion_imag
_atom_type_scat_source
C C 0.0020 0.0012 'International Tables Vol C Tables 4.2.6.8 and 6.1.1.4'
N N 0.0042 0.0025 'International Tables Vol C Tables 4.2.6.8 and 6.1.1.4'
O O 0.0077 0.0045 'International Tables Vol C Tables 4.2.6.8 and 6.1.1.4'
P P 0.0809 0.0720 'International Tables Vol C Tables 4.2.6.8 and 6.1.1.4'
Cl Cl 0.1198 0.1216 'International Tables Vol C Tables 4.2.6.8 and 6.1.1.4'
H H 0.0000 0.0000 'International Tables Vol C Tables 4.2.6.8 and 6.1.1.4'
Pd Pd -1.3766 0.7904 'International Tables Vol C Tables 4.2.6.8 and 6.1.1.4'

loop_
_geom_angle_atom_site_label_1
_geom_angle_atom_site_label_2
_geom_angle_atom_site_label_3
_geom_angle
_geom_angle_site_symmetry_1
_geom_angle_site_symmetry_3
_geom_angle_publ_flag
O4A_5 ClA_5 O1A_5 108.8(5) . . ?
O4A_5 ClA_5 O2A_5 108.4(6) . . ?
O1A_5 ClA_5 O2A_5 111.1(6) . . ?
O4A_5 ClA_5 O3A_5 109.7(7) . . ?
O1A_5 ClA_5 O3A_5 107.1(6) . . ?
O2A_5 ClA_5 O3A_5 111.7(7) . . ?
O1B_5 ClB_5 O4B_5 110.6(7) . . ?
O1B_5 ClB_5 O2B_5 111.7(7) . . ?
O4B_5 ClB_5 O2B_5 106.9(5) . . ?
O1B_5 ClB_5 O3B_5 109.9(7) . . ?
O4B_5 ClB_5 O3B_5 106.6(6) . . ?
O2B_5 ClB_5 O3B_5 111.1(9) . . ?
C_2 Pd_1 C3_3 166.30(11) . . ?
C_2 Pd_1 C2_3 129.94(11) . . ?
C3_3 Pd_1 C2_3 37.66(10) . . ?
C_2 Pd_1 C1_3 104.21(11) . . ?
C3_3 Pd_1 C1_3 62.23(11) . . ?
C2_3 Pd_1 C1_3 36.88(13) . . ?
C_2 Pd_1 P_4 92.23(8) . . ?
C3_3 Pd_1 P_4 101.42(8) . . ?
C2_3 Pd_1 P_4 130.99(10) . . ?
C1_3 Pd_1 P_4 163.31(8) . . ?
C_2 Pd_1 C9_3 140.49(10) . . ?
C3_3 Pd_1 C9_3 35.59(10) . . ?
C2_3 Pd_1 C9_3 58.84(10) . . ?
C1_3 Pd_1 C9_3 58.43(10) . . ?
P_4 Pd_1 C9_3 106.66(7) . . ?
C_2 Pd_1 C8_3 111.72(11) . . ?
C3_3 Pd_1 C8_3 58.95(11) . . ?
C2_3 Pd_1 C8_3 59.04(12) . . ?
C1_3 Pd_1 C8_3 35.82(10) . . ?
P_4 Pd_1 C8_3 134.29(6) . . ?
C9_3 Pd_1 C8_3 32.87(9) . . ?
C4_4 OA_4 CA_4 117.4(2) . . ?
C10_4 OB_4 CB_4 117.5(2) . . ?
C16_4 OC_4 CC_4 116.5(3) . . ?
OA_4 CA_4 HA1_4 109.5 . . ?
OA_4 CA_4 HA2_4 109.5 . . ?
HA1_4 CA_4 HA2_4 109.5 . . ?
OA_4 CA_4 HA3_4 109.5 . . ?
HA1_4 CA_4 HA3_4 109.5 . . ?
HA2_4 CA_4 HA3_4 109.5 . . ?
OB_4 CB_4 HB1_4 109.5 . . ?
OB_4 CB_4 HB2_4 109.5 . . ?
HB1_4 CB_4 HB2_4 109.5 . . ?
OB_4 CB_4 HB3_4 109.5 . . ?
HB1_4 CB_4 HB3_4 109.5 . . ?
HB2_4 CB_4 HB3_4 109.5 . . ?
OC_4 CC_4 HC1_4 109.5 . . ?
OC_4 CC_4 HC2_4 109.5 . . ?
HC1_4 CC_4 HC2_4 109.5 . . ?
OC_4 CC_4 HC3_4 109.5 . . ?
HC1_4 CC_4 HC3_4 109.5 . . ?
HC2_4 CC_4 HC3_4 109.5 . . ?
C17_4 C18_4 C13_4 120.9(2) . . ?
C17_4 C18_4 H18_4 119.5 . . ?
C13_4 C18_4 H18_4 119.5 . . ?
C18_4 C17_4 C16_4 119.4(3) . . ?
C18_4 C17_4 H17_4 120.3 . . ?
C16_4 C17_4 H17_4 120.3 . . ?
OC_4 C16_4 C15_4 124.6(3) . . ?
OC_4 C16_4 C17_4 114.8(3) . . ?
C15_4 C16_4 C17_4 120.6(3) . . ?
C16_4 C15_4 C14_4 119.5(3) . . ?
C16_4 C15_4 H15_4 120.2 . . ?
C14_4 C15_4 H15_4 120.2 . . ?
C13_4 C14_4 C15_4 121.2(3) . . ?
C13_4 C14_4 H14_4 119.4 . . ?
C15_4 C14_4 H14_4 119.4 . . ?
C14_4 C13_4 C18_4 118.3(2) . . ?
C14_4 C13_4 P_4 119.8(2) . . ?
C18_4 C13_4 P_4 121.68(18) . . ?
C13_4 P_4 C7_4 106.88(11) . . ?
C13_4 P_4 C1_4 106.68(11) . . ?
C7_4 P_4 C1_4 108.29(11) . . ?
C13_4 P_4 Pd_1 111.65(8) . . ?
C7_4 P_4 Pd_1 110.73(8) . . ?
C1_4 P_4 Pd_1 112.36(8) . . ?
C12_4 C7_4 C8_4 118.9(2) . . ?
C12_4 C7_4 P_4 119.75(18) . . ?
C8_4 C7_4 P_4 119.81(18) . . ?
C9_4 C8_4 C7_4 120.3(3) . . ?
C9_4 C8_4 H8_4 119.8 . . ?
C7_4 C8_4 H8_4 119.8 . . ?
C8_4 C9_4 C10_4 120.3(3) . . ?
C8_4 C9_4 H9_4 119.8 . . ?
C10_4 C9_4 H9_4 119.8 . . ?
OB_4 C10_4 C11_4 123.9(2) . . ?
OB_4 C10_4 C9_4 115.8(2) . . ?
C11_4 C10_4 C9_4 120.3(2) . . ?
C10_4 C11_4 C12_4 119.0(2) . . ?
C10_4 C11_4 H11_4 120.5 . . ?
C12_4 C11_4 H11_4 120.5 . . ?
C7_4 C12_4 C11_4 121.2(2) . . ?
C7_4 C12_4 H12_4 119.4 . . ?
C11_4 C12_4 H12_4 119.4 . . ?
C6_4 C1_4 C2_4 118.7(2) . . ?
C6_4 C1_4 P_4 123.82(17) . . ?
C2_4 C1_4 P_4 117.49(18) . . ?
C3_4 C2_4 C1_4 121.2(2) . . ?
C3_4 C2_4 H2_4 119.4 . . ?
C1_4 C2_4 H2_4 119.4 . . ?
C4_4 C3_4 C2_4 119.3(2) . . ?
C4_4 C3_4 H3_4 120.4 . . ?
C2_4 C3_4 H3_4 120.4 . . ?
OA_4 C4_4 C3_4 124.6(2) . . ?
OA_4 C4_4 C5_4 115.5(2) . . ?
C3_4 C4_4 C5_4 119.9(2) . . ?
C6_4 C5_4 C4_4 120.3(2) . . ?
C6_4 C5_4 H5_4 119.8 . . ?
C4_4 C5_4 H5_4 119.8 . . ?
C5_4 C6_4 C1_4 120.6(2) . . ?
C5_4 C6_4 H6_4 119.7 . . ?
C1_4 C6_4 H6_4 119.7 . . ?
C5_3 C4_3 C9_3 117.9(3) . . ?
C5_3 C4_3 H4_3 121.0 . . ?
C9_3 C4_3 H4_3 121.0 . . ?
C4_3 C5_3 C6_3 121.6(3) . . ?
C4_3 C5_3 H5_3 119.2 . . ?
C6_3 C5_3 H5_3 119.2 . . ?
C7_3 C6_3 C5_3 121.0(3) . . ?
C7_3 C6_3 H6_3 119.5 . . ?
C5_3 C6_3 H6_3 119.5 . . ?
C4_3 C9_3 C8_3 120.4(3) . . ?
C4_3 C9_3 C3_3 131.6(3) . . ?
C8_3 C9_3 C3_3 107.9(2) . . ?
C4_3 C9_3 Pd_1 129.09(19) . . ?
C8_3 C9_3 Pd_1 73.64(15) . . ?
C3_3 C9_3 Pd_1 60.97(13) . . ?
C2_3 C3_3 C9_3 107.5(3) . . ?
C2_3 C3_3 Pd_1 72.03(17) . . ?
C9_3 C3_3 Pd_1 83.44(16) . . ?
C2_3 C3_3 H3_3 126.3 . . ?
C9_3 C3_3 H3_3 126.3 . . ?
Pd_1 C3_3 H3_3 110.9 . . ?
C7_3 C8_3 C9_3 120.8(3) . . ?
C7_3 C8_3 C1_3 132.5(3) . . ?
C9_3 C8_3 C1_3 106.6(3) . . ?
C7_3 C8_3 Pd_1 127.8(2) . . ?
C9_3 C8_3 Pd_1 73.49(15) . . ?
C1_3 C8_3 Pd_1 61.96(14) . . ?
C8_3 C7_3 C6_3 118.2(3) . . ?
C8_3 C7_3 H7_3 120.9 . . ?
C6_3 C7_3 H7_3 120.9 . . ?
C2_3 C1_3 C8_3 108.4(2) . . ?
C2_3 C1_3 Pd_1 71.34(17) . . ?
C8_3 C1_3 Pd_1 82.22(16) . . ?
C2_3 C1_3 H1_3 125.8 . . ?
C8_3 C1_3 H1_3 125.8 . . ?
Pd_1 C1_3 H1_3 112.9 . . ?
C1_3 C2_3 C3_3 107.6(3) . . ?
C1_3 C2_3 Pd_1 71.78(17) . . ?
C3_3 C2_3 Pd_1 70.31(16) . . ?
C1_3 C2_3 H2_3 126.2 . . ?
C3_3 C2_3 H2_3 126.2 . . ?
Pd_1 C2_3 H2_3 123.4 . . ?
C_2 N_2 C1_2 170.5(3) . . ?
N_2 C_2 Pd_1 174.9(2) . . ?
N_2 C1_2 C4_2 108.2(3) . . ?
N_2 C1_2 C3_2 106.2(3) . . ?
C4_2 C1_2 C3_2 111.0(3) . . ?
N_2 C1_2 C2_2 105.5(3) . . ?
C4_2 C1_2 C2_2 112.9(4) . . ?
C3_2 C1_2 C2_2 112.5(4) . . ?
C1_2 C2_2 H2A_2 109.5 . . ?
C1_2 C2_2 H2B_2 109.5 . . ?
H2A_2 C2_2 H2B_2 109.5 . . ?
C1_2 C2_2 H2C_2 109.5 . . ?
H2A_2 C2_2 H2C_2 109.5 . . ?
H2B_2 C2_2 H2C_2 109.5 . . ?
C1_2 C3_2 H3A_2 109.5 . . ?
C1_2 C3_2 H3B_2 109.5 . . ?
H3A_2 C3_2 H3B_2 109.5 . . ?
C1_2 C3_2 H3C_2 109.5 . . ?
H3A_2 C3_2 H3C_2 109.5 . . ?
H3B_2 C3_2 H3C_2 109.5 . . ?
C1_2 C4_2 H4A_2 109.5 . . ?
C1_2 C4_2 H4B_2 109.5 . . ?
H4A_2 C4_2 H4B_2 109.5 . . ?
C1_2 C4_2 H4C_2 109.5 . . ?
H4A_2 C4_2 H4C_2 109.5 . . ?
H4B_2 C4_2 H4C_2 109.5 . . ?

loop_
_geom_bond_atom_site_label_1
_geom_bond_atom_site_label_2
_geom_bond_distance
_geom_bond_site_symmetry_2
_geom_bond_publ_flag
ClA_5 O4A_5 1.423(7) . ?
ClA_5 O1A_5 1.427(6) . ?
ClA_5 O2A_5 1.439(8) . ?
ClA_5 O3A_5 1.458(6) . ?
ClB_5 O1B_5 1.411(7) . ?
ClB_5 O4B_5 1.422(6) . ?
ClB_5 O2B_5 1.439(8) . ?
ClB_5 O3B_5 1.445(9) . ?
Pd_1 C_2 1.965(3) . ?
Pd_1 C3_3 2.204(3) . ?
Pd_1 C2_3 2.226(3) . ?
Pd_1 C1_3 2.232(3) . ?
Pd_1 P_4 2.2859(8) . ?
Pd_1 C9_3 2.504(3) . ?
Pd_1 C8_3 2.506(3) . ?
OA_4 C4_4 1.362(3) . ?
OA_4 CA_4 1.423(3) . ?
OB_4 C10_4 1.362(3) . ?
OB_4 CB_4 1.417(4) . ?
OC_4 C16_4 1.367(3) . ?
OC_4 CC_4 1.434(5) . ?
CA_4 HA1_4 0.9800 . ?
CA_4 HA2_4 0.9800 . ?
CA_4 HA3_4 0.9800 . ?
CB_4 HB1_4 0.9800 . ?
CB_4 HB2_4 0.9800 . ?
CB_4 HB3_4 0.9800 . ?
CC_4 HC1_4 0.9800 . ?
CC_4 HC2_4 0.9800 . ?
CC_4 HC3_4 0.9800 . ?
C18_4 C17_4 1.382(4) . ?
C18_4 C13_4 1.408(3) . ?
C18_4 H18_4 0.9500 . ?
C17_4 C16_4 1.399(5) . ?
C17_4 H17_4 0.9500 . ?
C16_4 C15_4 1.380(5) . ?
C15_4 C14_4 1.391(4) . ?
C15_4 H15_4 0.9500 . ?
C14_4 C13_4 1.390(4) . ?
C14_4 H14_4 0.9500 . ?
C13_4 P_4 1.808(2) . ?
P_4 C7_4 1.810(2) . ?
P_4 C1_4 1.815(2) . ?
C7_4 C12_4 1.395(3) . ?
C7_4 C8_4 1.401(4) . ?
C8_4 C9_4 1.385(4) . ?
C8_4 H8_4 0.9500 . ?
C9_4 C10_4 1.394(4) . ?
C9_4 H9_4 0.9500 . ?
C10_4 C11_4 1.392(4) . ?
C11_4 C12_4 1.398(3) . ?
C11_4 H11_4 0.9500 . ?
C12_4 H12_4 0.9500 . ?
C1_4 C6_4 1.394(3) . ?
C1_4 C2_4 1.399(3) . ?
C2_4 C3_4 1.397(3) . ?
C2_4 H2_4 0.9500 . ?
C3_4 C4_4 1.390(4) . ?
C3_4 H3_4 0.9500 . ?
C4_4 C5_4 1.398(3) . ?
C5_4 C6_4 1.386(3) . ?
C5_4 H5_4 0.9500 . ?
C6_4 H6_4 0.9500 . ?
C4_3 C5_3 1.378(5) . ?
C4_3 C9_3 1.401(4) . ?
C4_3 H4_3 0.9500 . ?
C5_3 C6_3 1.400(5) . ?
C5_3 H5_3 0.9500 . ?
C6_3 C7_3 1.389(5) . ?
C6_3 H6_3 0.9500 . ?
C9_3 C8_3 1.417(4) . ?
C9_3 C3_3 1.467(4) . ?
C3_3 C2_3 1.430(4) . ?
C3_3 H3_3 0.9500 . ?
C8_3 C7_3 1.385(5) . ?
C8_3 C1_3 1.480(4) . ?
C7_3 H7_3 0.9500 . ?
C1_3 C2_3 1.410(5) . ?
C1_3 H1_3 0.9500 . ?
C2_3 H2_3 0.9500 . ?
N_2 C_2 1.140(3) . ?
N_2 C1_2 1.462(4) . ?
C1_2 C4_2 1.517(4) . ?
C1_2 C3_2 1.526(6) . ?
C1_2 C2_2 1.528(7) . ?
C2_2 H2A_2 0.9800 . ?
C2_2 H2B_2 0.9800 . ?
C2_2 H2C_2 0.9800 . ?
C3_2 H3A_2 0.9800 . ?
C3_2 H3B_2 0.9800 . ?
C3_2 H3C_2 0.9800 . ?
C4_2 H4A_2 0.9800 . ?
C4_2 H4B_2 0.9800 . ?
C4_2 H4C_2 0.9800 . ?

loop_
_geom_torsion_atom_site_label_1
_geom_torsion_atom_site_label_2
_geom_torsion_atom_site_label_3
_geom_torsion_atom_site_label_4
_geom_torsion
_geom_torsion_site_symmetry_1
_geom_torsion_site_symmetry_2
_geom_torsion_site_symmetry_3
_geom_torsion_site_symmetry_4
_geom_torsion_publ_flag
C13_4 C18_4 C17_4 C16_4 0.4(4) . . . . ?
CC_4 OC_4 C16_4 C15_4 -3.6(5) . . . . ?
CC_4 OC_4 C16_4 C17_4 175.7(3) . . . . ?
C18_4 C17_4 C16_4 OC_4 178.2(2) . . . . ?
C18_4 C17_4 C16_4 C15_4 -2.5(4) . . . . ?
OC_4 C16_4 C15_4 C14_4 -178.4(3) . . . . ?
C17_4 C16_4 C15_4 C14_4 2.4(5) . . . . ?
C16_4 C15_4 C14_4 C13_4 -0.1(5) . . . . ?
C15_4 C14_4 C13_4 C18_4 -1.9(4) . . . . ?
C15_4 C14_4 C13_4 P_4 173.6(2) . . . . ?
C17_4 C18_4 C13_4 C14_4 1.8(4) . . . . ?
C17_4 C18_4 C13_4 P_4 -173.7(2) . . . . ?
C14_4 C13_4 P_4 C7_4 132.1(2) . . . . ?
C18_4 C13_4 P_4 C7_4 -52.5(2) . . . . ?
C14_4 C13_4 P_4 C1_4 -112.2(2) . . . . ?
C18_4 C13_4 P_4 C1_4 63.1(2) . . . . ?
C14_4 C13_4 P_4 Pd_1 10.9(2) . . . . ?
C18_4 C13_4 P_4 Pd_1 -173.76(17) . . . . ?
C13_4 P_4 C7_4 C12_4 -34.2(2) . . . . ?
C1_4 P_4 C7_4 C12_4 -148.8(2) . . . . ?
Pd_1 P_4 C7_4 C12_4 87.6(2) . . . . ?
C13_4 P_4 C7_4 C8_4 160.3(2) . . . . ?
C1_4 P_4 C7_4 C8_4 45.7(3) . . . . ?
Pd_1 P_4 C7_4 C8_4 -77.9(2) . . . . ?
C12_4 C7_4 C8_4 C9_4 -0.2(4) . . . . ?
P_4 C7_4 C8_4 C9_4 165.5(3) . . . . ?
C7_4 C8_4 C9_4 C10_4 0.3(5) . . . . ?
CB_4 OB_4 C10_4 C11_4 -5.6(5) . . . . ?
CB_4 OB_4 C10_4 C9_4 173.8(3) . . . . ?
C8_4 C9_4 C10_4 OB_4 -179.1(3) . . . . ?
C8_4 C9_4 C10_4 C11_4 0.3(5) . . . . ?
OB_4 C10_4 C11_4 C12_4 178.4(3) . . . . ?
C9_4 C10_4 C11_4 C12_4 -0.9(4) . . . . ?
C8_4 C7_4 C12_4 C11_4 -0.5(4) . . . . ?
P_4 C7_4 C12_4 C11_4 -166.2(2) . . . . ?
C10_4 C11_4 C12_4 C7_4 1.0(4) . . . . ?
C13_4 P_4 C1_4 C6_4 -16.2(2) . . . . ?
C7_4 P_4 C1_4 C6_4 98.5(2) . . . . ?
Pd_1 P_4 C1_4 C6_4 -138.88(19) . . . . ?
C13_4 P_4 C1_4 C2_4 162.4(2) . . . . ?
C7_4 P_4 C1_4 C2_4 -82.9(2) . . . . ?
Pd_1 P_4 C1_4 C2_4 39.7(2) . . . . ?
C6_4 C1_4 C2_4 C3_4 0.5(4) . . . . ?
P_4 C1_4 C2_4 C3_4 -178.2(2) . . . . ?
C1_4 C2_4 C3_4 C4_4 1.0(4) . . . . ?
CA_4 OA_4 C4_4 C3_4 5.5(4) . . . . ?
CA_4 OA_4 C4_4 C5_4 -175.4(2) . . . . ?
C2_4 C3_4 C4_4 OA_4 177.6(2) . . . . ?
C2_4 C3_4 C4_4 C5_4 -1.4(4) . . . . ?
OA_4 C4_4 C5_4 C6_4 -178.6(2) . . . . ?
C3_4 C4_4 C5_4 C6_4 0.5(4) . . . . ?
C4_4 C5_4 C6_4 C1_4 1.0(4) . . . . ?
C2_4 C1_4 C6_4 C5_4 -1.4(4) . . . . ?
P_4 C1_4 C6_4 C5_4 177.16(19) . . . . ?
C9_3 C4_3 C5_3 C6_3 1.6(5) . . . . ?
C4_3 C5_3 C6_3 C7_3 -0.9(5) . . . . ?
C5_3 C4_3 C9_3 C8_3 -0.4(4) . . . . ?
C5_3 C4_3 C9_3 C3_3 -177.0(3) . . . . ?
C5_3 C4_3 C9_3 Pd_1 -93.6(3) . . . . ?
C4_3 C9_3 C3_3 C2_3 -173.1(3) . . . . ?
C8_3 C9_3 C3_3 C2_3 10.0(3) . . . . ?
Pd_1 C9_3 C3_3 C2_3 68.78(19) . . . . ?
C4_3 C9_3 C3_3 Pd_1 118.1(3) . . . . ?
C8_3 C9_3 C3_3 Pd_1 -58.8(2) . . . . ?
C4_3 C9_3 C8_3 C7_3 -1.5(4) . . . . ?
C3_3 C9_3 C8_3 C7_3 175.8(3) . . . . ?
Pd_1 C9_3 C8_3 C7_3 124.6(3) . . . . ?
C4_3 C9_3 C8_3 C1_3 -179.3(2) . . . . ?
C3_3 C9_3 C8_3 C1_3 -1.9(3) . . . . ?
Pd_1 C9_3 C8_3 C1_3 -53.12(18) . . . . ?
C4_3 C9_3 C8_3 Pd_1 -126.1(2) . . . . ?
C3_3 C9_3 C8_3 Pd_1 51.22(17) . . . . ?
C9_3 C8_3 C7_3 C6_3 2.2(4) . . . . ?
C1_3 C8_3 C7_3 C6_3 179.3(3) . . . . ?
Pd_1 C8_3 C7_3 C6_3 94.8(3) . . . . ?
C5_3 C6_3 C7_3 C8_3 -1.1(5) . . . . ?
C7_3 C8_3 C1_3 C2_3 175.6(3) . . . . ?
C9_3 C8_3 C1_3 C2_3 -7.0(3) . . . . ?
Pd_1 C8_3 C1_3 C2_3 -67.3(2) . . . . ?
C7_3 C8_3 C1_3 Pd_1 -117.0(3) . . . . ?
C9_3 C8_3 C1_3 Pd_1 60.3(2) . . . . ?
C8_3 C1_3 C2_3 C3_3 13.2(3) . . . . ?
Pd_1 C1_3 C2_3 C3_3 -61.5(2) . . . . ?
C8_3 C1_3 C2_3 Pd_1 74.76(19) . . . . ?
C9_3 C3_3 C2_3 C1_3 -14.3(3) . . . . ?
Pd_1 C3_3 C2_3 C1_3 62.5(2) . . . . ?
C9_3 C3_3 C2_3 Pd_1 -76.81(18) . . . . ?
